data_7006476
loop_
_publ_author_name
'Mochida, Tomoyuki'
'Okazawa, Kazuya'
'Horikoshi, Ryo'

_publ_section_title
;
 Metal complexes from 1,1'-di(pyrazinyl)ferrocene: coordination
 polymers and bridged diferrocenes.
;
_journal_issue 5
_journal_name_full 'Dalton transactions (Cambridge, England : 2003)'
_journal_page_first 693
_journal_page_last 704
_journal_paper_doi 10.1039/b511286a
_journal_year 2006
_chemical_formula_sum 'C48 H40 Ag2 Cl2 Fe2 N8 O8'
_chemical_formula_weight 1255.22
_chemical_name_common Fc(Pyz)2AgClO4
_chemical_name_systematic
;
Fc(Pyz)2AgClO4
;
_space_group_IT_number 2
_symmetry_cell_setting triclinic
_symmetry_space_group_name_Hall '-P 1'
_symmetry_space_group_name_H-M 'P -1'
_atom_sites_solution_hydrogens geom
_atom_sites_solution_primary direct
_atom_sites_solution_secondary difmap
_audit_creation_method SHELXL-97
_cell_angle_alpha 75.626(2)
_cell_angle_beta 74.130(2)
_cell_angle_gamma 87.774(2)
_cell_formula_units_Z 1
_cell_length_a 7.9070(7)
_cell_length_b 12.3062(10)
_cell_length_c 12.9616(11)
_cell_measurement_temperature 273(2)
_cell_volume 1174.61(17)
_computing_cell_refinement 'Bruker SMART'
_computing_data_collection 'Bruker SMART'
_computing_data_reduction 'Bruker SAINT'
_computing_molecular_graphics 'Bruker SHELXTL'
_computing_publication_material 'Bruker SHELXTL'
_computing_structure_refinement 'SHELXL-97 (Sheldrick, 1997)'
_computing_structure_solution 'SHELXS-97 (Sheldrick, 1990)'
_diffrn_ambient_temperature 273(2)
_diffrn_detector_area_resol_mean 8.366
_diffrn_measured_fraction_theta_full 0.987
_diffrn_measured_fraction_theta_max 0.987
_diffrn_measurement_device_type 'CCD area detector'
_diffrn_measurement_method 'phi and omega scans'
_diffrn_radiation_monochromator graphite
_diffrn_radiation_source 'fine-focus sealed tube'
_diffrn_radiation_type MoK\a
_diffrn_radiation_wavelength 0.71073
_diffrn_reflns_av_R_equivalents 0.0292
_diffrn_reflns_av_sigmaI/netI 0.0808
_diffrn_reflns_limit_h_max 10
_diffrn_reflns_limit_h_min -8
_diffrn_reflns_limit_k_max 16
_diffrn_reflns_limit_k_min -16
_diffrn_reflns_limit_l_max 17
_diffrn_reflns_limit_l_min -16
_diffrn_reflns_number 8881
_diffrn_reflns_theta_full 28.31
_diffrn_reflns_theta_max 28.31
_diffrn_reflns_theta_min 1.69
_exptl_absorpt_coefficient_mu 1.605
_exptl_absorpt_correction_T_max 0.9686
_exptl_absorpt_correction_T_min 0.6994
_exptl_absorpt_correction_type empirical
_exptl_absorpt_process_details 'SADABS; Sheldrick 1996'
_exptl_crystal_colour red
_exptl_crystal_density_diffrn 1.774
_exptl_crystal_density_meas 0
_exptl_crystal_density_method 'not measured'
_exptl_crystal_description plate
_exptl_crystal_F_000 628
_exptl_crystal_size_max 0.24
_exptl_crystal_size_mid 0.10
_exptl_crystal_size_min 0.02
_refine_diff_density_max 0.466
_refine_diff_density_min -0.354
_refine_diff_density_rms 0.080
_refine_ls_extinction_method none
_refine_ls_goodness_of_fit_ref 0.909
_refine_ls_hydrogen_treatment mixed
_refine_ls_matrix_type full
_refine_ls_number_parameters 316
_refine_ls_number_reflns 5788
_refine_ls_number_restraints 0
_refine_ls_restrained_S_all 0.909
_refine_ls_R_factor_all 0.1240
_refine_ls_R_factor_gt 0.0476
_refine_ls_shift/su_max 0.001
_refine_ls_shift/su_mean 0.000
_refine_ls_structure_factor_coef Fsqd
_refine_ls_weighting_details 'calc w=1/[\s^2^(Fo^2^)+(0.0448P)^2^+0.0000P] where P=(Fo^2^+2Fc^2^)/3'
_refine_ls_weighting_scheme calc
_refine_ls_wR_factor_gt 0.0887
_refine_ls_wR_factor_ref 0.1109
_reflns_number_gt 2796
_reflns_number_total 5788
_reflns_threshold_expression >2sigma(I)
_cod_data_source_file b511286a.txt
_cod_data_source_block 5a
_cod_depositor_comments
;
The following automatic conversions were performed:
'_symmetry_cell_setting' value 'Triclinic' changed to 'triclinic'
according to '/home/saulius/struct/CIF-dictionaries/cif_core.dic'
dictionary named 'cif_core.dic' version 2.4.1 from 2010-06-29.

Automatic conversion script
Id: cif_fix_enum 1527 2010-12-29 10:47:43Z saulius 
;
_cod_original_sg_symbol_H-M P-1
_cod_database_code 7006476

loop_
_symmetry_equiv_pos_as_xyz
'x, y, z'
'-x, -y, -z'

loop_
_atom_site_label
_atom_site_type_symbol
_atom_site_fract_x
_atom_site_fract_y
_atom_site_fract_z
_atom_site_U_iso_or_equiv
_atom_site_adp_type
_atom_site_occupancy
_atom_site_symmetry_multiplicity
_atom_site_calc_flag
_atom_site_refinement_flags
_atom_site_disorder_assembly
_atom_site_disorder_group
Ag1 Ag 0.34591(5) 0.97191(3) 0.94630(4) 0.06763(17) Uani 1 1 d . . .
C1 C 1.1251(5) 0.7316(4) 0.8859(4) 0.0448(11) Uani 1 1 d . . .
C2 C 1.2023(6) 0.6277(4) 0.8757(4) 0.0501(12) Uani 1 1 d . . .
H2 H 1.1760 0.5599 0.9290 0.060 Uiso 1 1 calc R . .
C3 C 1.3258(6) 0.6444(4) 0.7710(4) 0.0569(13) Uani 1 1 d . . .
H3 H 1.3954 0.5896 0.7439 0.068 Uiso 1 1 calc R . .
C4 C 1.3259(6) 0.7571(4) 0.7147(4) 0.0614(13) Uani 1 1 d . . .
H4 H 1.3955 0.7898 0.6439 0.074 Uiso 1 1 calc R . .
C5 C 1.2022(6) 0.8130(4) 0.7837(4) 0.0545(12) Uani 1 1 d . . .
H5 H 1.1756 0.8885 0.7662 0.065 Uiso 1 1 calc R . .
C6 C 0.8150(6) 0.6737(4) 0.7731(4) 0.0477(11) Uani 1 1 d . . .
C7 C 0.8956(6) 0.5682(4) 0.7666(4) 0.0541(12) Uani 1 1 d . . .
H7 H 0.8694 0.5011 0.8209 0.065 Uiso 1 1 calc R . .
C8 C 1.0207(6) 0.5848(5) 0.6639(4) 0.0647(14) Uani 1 1 d . . .
H8 H 1.0913 0.5297 0.6381 0.078 Uiso 1 1 calc R . .
C9 C 1.0233(7) 0.6980(5) 0.6055(4) 0.0673(15) Uani 1 1 d . . .
H9 H 1.0953 0.7303 0.5353 0.081 Uiso 1 1 calc R . .
C10 C 0.8970(7) 0.7538(4) 0.6725(4) 0.0627(14) Uani 1 1 d . . .
H10 H 0.8717 0.8294 0.6544 0.075 Uiso 1 1 calc R . .
C11 C 0.9918(6) 0.7512(4) 0.9819(4) 0.0444(11) Uani 1 1 d . . .
C12 C 0.8299(6) 0.6877(4) 1.1595(4) 0.0583(13) Uani 1 1 d . . .
H12 H 0.8005 0.6316 1.2250 0.070 Uiso 1 1 calc R . .
C13 C 0.6801(6) 0.6948(4) 0.8666(4) 0.0481(11) Uani 1 1 d . . .
C14 C 0.5987(6) 0.7966(4) 0.8634(4) 0.0535(12) Uani 1 1 d . . .
H14 H 0.6334 0.8545 0.7996 0.064 Uiso 1 1 calc R . .
C15 C 0.4251(6) 0.7285(4) 1.0383(4) 0.0581(13) Uani 1 1 d . . .
H15 H 0.3349 0.7363 1.0992 0.070 Uiso 1 1 calc R . .
C16 C 0.5088(6) 0.6289(4) 1.0410(4) 0.0602(13) Uani 1 1 d . . .
H16 H 0.4747 0.5715 1.1053 0.072 Uiso 1 1 calc R . .
C17 C 0.7451(6) 0.7871(4) 1.1553(4) 0.0613(13) Uani 1 1 d . . .
H17 H 0.659 0.7964 1.2174 0.074 Uiso 1 1 calc R . .
C18 C 0.9089(6) 0.8523(4) 0.9785(4) 0.0465(11) Uani 1 1 d . . .
H18 H 0.9419 0.9096 0.9141 0.056 Uiso 1 1 calc R . .
C19 C 0.6384(14) 0.9488(6) 0.4448(8) 0.103(2) Uani 1 1 d . . .
H19 H 0.7319 0.9124 0.4078 0.124 Uiso 1 1 calc R . .
C20 C 0.479(2) 0.9484(6) 0.4251(6) 0.104(3) Uani 1 1 d . . .
H20 H 0.4639 0.9139 0.3718 0.125 Uiso 1 1 calc R . .
C21 C 0.3415(12) 0.9972(8) 0.4816(10) 0.108(3) Uani 1 1 d . . .
H21 H 0.2316 0.9933 0.4693 0.129 Uiso 1 1 calc R . .
C22 C 0.605(2) 0.569(4) 0.518(3) 0.175(11) Uani 1 1 d . . .
H22 H 0.6804 0.6174 0.5304 0.210 Uiso 1 1 calc R . .
C23 C 0.498(5) 0.6080(10) 0.457(2) 0.186(12) Uani 1 1 d . . .
H23 H 0.4964 0.6848 0.4267 0.223 Uiso 1 1 calc R . .
C24 C 0.394(3) 0.541(4) 0.4387(9) 0.173(9) Uani 1 1 d . . .
H24 H 0.3187 0.5697 0.3951 0.207 Uiso 1 1 calc R . .
Cl1 Cl 0.16743(18) 0.88250(11) 1.24854(11) 0.0649(4) Uani 1 1 d . . .
Fe1 Fe 1.08021(8) 0.68600(5) 0.75320(5) 0.04739(19) Uani 1 1 d . . .
N1 N 0.9532(5) 0.6683(3) 1.0732(3) 0.0524(10) Uani 1 1 d . . .
N2 N 0.7832(5) 0.8708(3) 1.0641(3) 0.0507(10) Uani 1 1 d . . .
N3 N 0.6357(5) 0.6095(3) 0.9574(3) 0.0549(10) Uani 1 1 d . . .
N4 N 0.4714(5) 0.8144(3) 0.9495(4) 0.0573(10) Uani 1 1 d . . .
O1 O 0.3480(6) 0.9153(5) 1.2015(5) 0.147(2) Uani 1 1 d . . .
O2 O 0.1570(10) 0.7780(4) 1.3119(4) 0.182(3) Uani 1 1 d . . .
O3 O 0.1003(6) 0.8849(4) 1.1571(4) 0.1018(14) Uani 1 1 d . . .
O4 O 0.0890(6) 0.9590(5) 1.3073(4) 0.1312(19) Uani 1 1 d . . .

loop_
_atom_site_aniso_label
_atom_site_aniso_U_11
_atom_site_aniso_U_22
_atom_site_aniso_U_33
_atom_site_aniso_U_23
_atom_site_aniso_U_13
_atom_site_aniso_U_12
Ag1 0.0624(3) 0.0591(3) 0.0889(3) -0.0301(2) -0.0255(2) 0.0253(2)
C1 0.041(3) 0.044(3) 0.047(3) -0.005(2) -0.013(2) 0.003(2)
C2 0.050(3) 0.050(3) 0.049(3) -0.006(2) -0.017(2) 0.014(2)
C3 0.041(3) 0.072(4) 0.057(3) -0.017(3) -0.013(2) 0.019(2)
C4 0.046(3) 0.071(4) 0.057(3) -0.009(3) -0.003(2) 0.004(3)
C5 0.053(3) 0.046(3) 0.062(3) -0.008(2) -0.016(2) 0.004(2)
C6 0.049(3) 0.050(3) 0.050(3) -0.018(2) -0.020(2) 0.009(2)
C7 0.049(3) 0.053(3) 0.063(3) -0.021(3) -0.015(2) 0.008(2)
C8 0.063(3) 0.077(4) 0.066(4) -0.036(3) -0.025(3) 0.022(3)
C9 0.072(4) 0.088(4) 0.045(3) -0.018(3) -0.022(3) 0.024(3)
C10 0.072(4) 0.065(3) 0.058(3) -0.016(3) -0.031(3) 0.020(3)
C11 0.046(3) 0.039(3) 0.049(3) -0.008(2) -0.016(2) -0.001(2)
C12 0.067(4) 0.051(3) 0.048(3) -0.004(2) -0.010(3) 0.007(3)
C13 0.043(3) 0.047(3) 0.062(3) -0.019(3) -0.022(2) 0.012(2)
C14 0.052(3) 0.050(3) 0.063(3) -0.019(3) -0.019(2) 0.007(2)
C15 0.049(3) 0.058(3) 0.072(4) -0.030(3) -0.011(3) 0.003(3)
C16 0.054(3) 0.054(3) 0.074(4) -0.023(3) -0.012(3) -0.002(2)
C17 0.054(3) 0.067(4) 0.063(4) -0.025(3) -0.009(3) 0.008(3)
C18 0.052(3) 0.041(3) 0.045(3) -0.005(2) -0.017(2) 0.006(2)
C19 0.105(7) 0.058(4) 0.112(7) 0.005(4) 0.004(5) 0.003(4)
C20 0.176(9) 0.066(5) 0.072(5) -0.004(4) -0.044(6) -0.024(6)
C21 0.107(7) 0.069(5) 0.150(8) 0.020(5) -0.080(7) -0.026(5)
C22 0.104(10) 0.26(3) 0.168(17) -0.14(2) 0.031(8) -0.019(10)
C23 0.23(2) 0.083(6) 0.156(17) -0.028(9) 0.098(16) 0.001(12)
C24 0.161(16) 0.246(17) 0.068(6) -0.016(11) 0.003(7) 0.121(17)
Cl1 0.0717(9) 0.0652(9) 0.0621(9) -0.0185(7) -0.0241(7) 0.0137(7)
Fe1 0.0482(4) 0.0477(4) 0.0437(4) -0.0089(3) -0.0116(3) 0.0104(3)
N1 0.059(3) 0.043(2) 0.051(3) -0.007(2) -0.012(2) 0.0075(18)
N2 0.051(2) 0.047(2) 0.058(3) -0.017(2) -0.016(2) 0.0092(18)
N3 0.051(2) 0.048(2) 0.068(3) -0.022(2) -0.015(2) 0.0107(19)
N4 0.046(2) 0.054(3) 0.081(3) -0.029(2) -0.022(2) 0.009(2)
O1 0.077(3) 0.223(6) 0.161(5) -0.113(5) -0.006(3) -0.013(4)
O2 0.326(9) 0.089(4) 0.106(4) 0.028(3) -0.068(5) 0.023(5)
O3 0.123(4) 0.099(3) 0.108(3) -0.028(3) -0.070(3) 0.006(3)
O4 0.101(4) 0.164(5) 0.167(5) -0.118(4) -0.036(3) 0.050(3)

loop_
_atom_type_symbol
_atom_type_description
_atom_type_scat_dispersion_real
_atom_type_scat_dispersion_imag
_atom_type_scat_source
C C 0.0033 0.0016 'International Tables Vol C Tables 4.2.6.8 and 6.1.1.4'
H H 0.0000 0.0000 'International Tables Vol C Tables 4.2.6.8 and 6.1.1.4'
N N 0.0061 0.0033 'International Tables Vol C Tables 4.2.6.8 and 6.1.1.4'
O O 0.0106 0.0060 'International Tables Vol C Tables 4.2.6.8 and 6.1.1.4'
Cl Cl 0.1484 0.1585 'International Tables Vol C Tables 4.2.6.8 and 6.1.1.4'
Fe Fe 0.3463 0.8444 'International Tables Vol C Tables 4.2.6.8 and 6.1.1.4'
Ag Ag -0.8971 1.1015 'International Tables Vol C Tables 4.2.6.8 and 6.1.1.4'

loop_
_geom_angle_atom_site_label_1
_geom_angle_atom_site_label_2
_geom_angle_atom_site_label_3
_geom_angle
_geom_angle_site_symmetry_1
_geom_angle_site_symmetry_3
_geom_angle_publ_flag
N4 Ag1 N2 177.17(15) . . ?
N4 Ag1 Ag1 84.12(10) . 2_677 ?
N2 Ag1 Ag1 98.26(10) . 2_677 ?
C2 C1 C5 107.0(4) . . ?
C2 C1 C11 126.0(4) . . ?
C5 C1 C11 127.0(4) . . ?
C2 C1 Fe1 69.4(2) . . ?
C5 C1 Fe1 68.8(3) . . ?
C11 C1 Fe1 126.4(3) . . ?
C3 C2 C1 108.4(4) . . ?
C3 C2 Fe1 69.9(3) . . ?
C1 C2 Fe1 70.2(3) . . ?
C4 C3 C2 108.6(4) . . ?
C4 C3 Fe1 69.8(3) . . ?
C2 C3 Fe1 69.8(3) . . ?
C3 C4 C5 108.5(4) . . ?
C3 C4 Fe1 70.2(3) . . ?
C5 C4 Fe1 69.6(3) . . ?
C4 C5 C1 107.5(4) . . ?
C4 C5 Fe1 69.8(3) . . ?
C1 C5 Fe1 70.0(3) . . ?
C10 C6 C7 107.2(4) . . ?
C10 C6 C13 126.9(4) . . ?
C7 C6 C13 125.9(4) . . ?
C10 C6 Fe1 69.5(3) . . ?
C7 C6 Fe1 69.1(2) . . ?
C13 C6 Fe1 124.8(3) . . ?
C8 C7 C6 107.5(4) . . ?
C8 C7 Fe1 70.1(3) . . ?
C6 C7 Fe1 69.8(3) . . ?
C7 C8 C9 109.4(4) . . ?
C7 C8 Fe1 69.9(3) . . ?
C9 C8 Fe1 70.3(3) . . ?
C8 C9 C10 107.8(5) . . ?
C8 C9 Fe1 69.5(3) . . ?
C10 C9 Fe1 69.6(3) . . ?
C9 C10 C6 108.1(4) . . ?
C9 C10 Fe1 70.1(3) . . ?
C6 C10 Fe1 69.7(3) . . ?
N1 C11 C18 120.9(4) . 2_677 ?
N1 C11 C1 117.6(4) . . ?
C18 C11 C1 121.5(4) 2_677 . ?
N1 C12 C17 122.4(5) . 2_677 ?
N3 C13 C14 120.9(4) . . ?
N3 C13 C6 116.6(4) . . ?
C14 C13 C6 122.5(4) . . ?
N4 C14 C13 122.0(5) . . ?
N4 C15 C16 120.7(5) . . ?
N3 C16 C15 123.7(5) . . ?
N2 C17 C12 121.4(4) . 2_677 ?
N2 C18 C11 122.4(4) . 2_677 ?
C21 C19 C20 118.5(7) 2_676 . ?
C21 C20 C19 120.9(7) . . ?
C19 C21 C20 120.5(7) 2_676 . ?
C23 C22 C24 119.4(15) . 2_666 ?
C24 C23 C22 120.7(15) . . ?
C23 C24 C22 119.9(14) . 2_666 ?
O2 Cl1 O4 112.8(4) . . ?
O2 Cl1 O3 110.0(4) . . ?
O4 Cl1 O3 112.4(3) . . ?
O2 Cl1 O1 108.4(4) . . ?
O4 Cl1 O1 107.6(3) . . ?
O3 Cl1 O1 105.2(3) . . ?
C5 Fe1 C7 160.96(18) . . ?
C5 Fe1 C8 157.9(2) . . ?
C7 Fe1 C8 40.05(18) . . ?
C5 Fe1 C4 40.57(18) . . ?
C7 Fe1 C4 157.15(19) . . ?
C8 Fe1 C4 121.6(2) . . ?
C5 Fe1 C10 108.4(2) . . ?
C7 Fe1 C10 68.7(2) . . ?
C8 Fe1 C10 67.7(2) . . ?
C4 Fe1 C10 122.4(2) . . ?
C5 Fe1 C2 68.38(18) . . ?
C7 Fe1 C2 108.09(19) . . ?
C8 Fe1 C2 122.2(2) . . ?
C4 Fe1 C2 67.81(19) . . ?
C10 Fe1 C2 161.67(19) . . ?
C5 Fe1 C3 67.87(19) . . ?
C7 Fe1 C3 122.39(19) . . ?
C8 Fe1 C3 106.62(19) . . ?
C4 Fe1 C3 39.93(18) . . ?
C10 Fe1 C3 156.9(2) . . ?
C2 Fe1 C3 40.33(17) . . ?
C5 Fe1 C6 124.45(18) . . ?
C7 Fe1 C6 41.08(17) . . ?
C8 Fe1 C6 67.88(18) . . ?
C4 Fe1 C6 159.49(19) . . ?
C10 Fe1 C6 40.83(18) . . ?
C2 Fe1 C6 124.94(19) . . ?
C3 Fe1 C6 159.97(19) . . ?
C5 Fe1 C9 122.7(2) . . ?
C7 Fe1 C9 68.1(2) . . ?
C8 Fe1 C9 40.2(2) . . ?
C4 Fe1 C9 106.4(2) . . ?
C10 Fe1 C9 40.25(18) . . ?
C2 Fe1 C9 156.90(19) . . ?
C3 Fe1 C9 121.0(2) . . ?
C6 Fe1 C9 68.13(19) . . ?
C5 Fe1 C1 41.18(17) . . ?
C7 Fe1 C1 124.05(18) . . ?
C8 Fe1 C1 158.7(2) . . ?
C4 Fe1 C1 68.40(18) . . ?
C10 Fe1 C1 125.39(19) . . ?
C2 Fe1 C1 40.38(16) . . ?
C3 Fe1 C1 67.92(18) . . ?
C6 Fe1 C1 109.76(17) . . ?
C9 Fe1 C1 160.5(2) . . ?
C11 N1 C12 116.6(4) . . ?
C17 N2 C18 116.2(4) . . ?
C17 N2 Ag1 122.7(3) . . ?
C18 N2 Ag1 121.1(3) . . ?
C16 N3 C13 116.0(4) . . ?
C15 N4 C14 116.7(4) . . ?
C15 N4 Ag1 120.9(3) . . ?
C14 N4 Ag1 122.4(4) . . ?

loop_
_geom_bond_atom_site_label_1
_geom_bond_atom_site_label_2
_geom_bond_distance
_geom_bond_site_symmetry_2
_geom_bond_publ_flag
Ag1 N4 2.140(4) . ?
Ag1 N2 2.145(4) . ?
Ag1 Ag1 3.2890(9) 2_677 ?
C1 C2 1.416(6) . ?
C1 C5 1.441(6) . ?
C1 C11 1.459(6) . ?
C1 Fe1 2.056(4) . ?
C2 C3 1.411(6) . ?
C2 Fe1 2.046(4) . ?
C3 C4 1.397(6) . ?
C3 Fe1 2.048(4) . ?
C4 C5 1.416(6) . ?
C4 Fe1 2.043(5) . ?
C5 Fe1 2.040(5) . ?
C6 C10 1.428(6) . ?
C6 C7 1.435(6) . ?
C6 C13 1.449(6) . ?
C6 Fe1 2.048(4) . ?
C7 C8 1.398(6) . ?
C7 Fe1 2.040(5) . ?
C8 C9 1.408(7) . ?
C8 Fe1 2.042(5) . ?
C9 C10 1.410(6) . ?
C9 Fe1 2.053(5) . ?
C10 Fe1 2.046(5) . ?
C11 N1 1.327(5) . ?
C11 C18 1.379(6) 2_677 ?
C12 N1 1.333(5) . ?
C12 C17 1.368(6) 2_677 ?
C13 N3 1.341(6) . ?
C13 C14 1.383(6) . ?
C14 N4 1.340(6) . ?
C15 N4 1.332(6) . ?
C15 C16 1.368(6) . ?
C16 N3 1.324(6) . ?
C17 N2 1.332(6) . ?
C17 C12 1.368(6) 2_677 ?
C18 N2 1.332(5) . ?
C18 C11 1.379(6) 2_677 ?
C19 C21 1.336(10) 2_676 ?
C19 C20 1.355(10) . ?
C20 C21 1.344(11) . ?
C21 C19 1.336(10) 2_676 ?
C22 C23 1.314(19) . ?
C22 C24 1.331(18) 2_666 ?
C23 C24 1.289(19) . ?
C24 C22 1.331(18) 2_666 ?
Cl1 O2 1.335(5) . ?
Cl1 O4 1.379(4) . ?
Cl1 O3 1.418(4) . ?
Cl1 O1 1.421(5) . ?
